data_4088811
loop_
_publ_author_name
'Chu, Wan-Yi'
'Gilbert-Wilson, Ryan'
'Rauchfuss, Thomas B.'
'van Gastel, Maurice'
'Neese, Frank'

_publ_section_title
;
 Cobalt Phosphino-\a-Iminopyridine-Catalyzed Hydrofunctionalization of
 Alkenes: Catalyst Development and Mechanistic Analysis
;
_journal_issue 17
_journal_name_full Organometallics
_journal_page_first 2900
_journal_paper_doi 10.1021/acs.organomet.6b00457
_journal_volume 35
_journal_year 2016
_chemical_formula_moiety 'C54 H45 Co N2 P2 Si'
_chemical_formula_sum 'C54 H45 Co N2 P2 Si'
_chemical_formula_weight 870.88
_space_group_crystal_system monoclinic
_space_group_IT_number 14
_space_group_name_Hall '-P 2yn'
_space_group_name_H-M_alt 'P 1 21/n 1'
_atom_sites_solution_hydrogens mixed
_atom_sites_solution_primary iterative
_audit_creation_date 2016-03-31
_audit_creation_method
;
Olex2 1.2
(compiled 2016.02.19 svn.r3266 for OlexSys, GUI svn.r5155)
;
_cell_angle_alpha 90
_cell_angle_beta 93.5763(14)
_cell_angle_gamma 90
_cell_formula_units_Z 4
_cell_length_a 11.6401(5)
_cell_length_b 19.7235(8)
_cell_length_c 18.8490(7)
_cell_measurement_reflns_used 9420
_cell_measurement_temperature 100(2)
_cell_measurement_theta_max 26.09
_cell_measurement_theta_min 2.36
_cell_volume 4319.0(3)
_computing_cell_refinement 'SAINT v8.34A (Bruker, 2013)'
_computing_data_reduction 'SAINT v8.34A (Bruker, 2013)'
_computing_molecular_graphics 'Olex2 (Dolomanov et al., 2009)'
_computing_publication_material 'Olex2 (Dolomanov et al., 2009)'
_computing_structure_refinement 'XL (Sheldrick, 2008)'
_computing_structure_solution 'olex2.solve (Bourhis et al., 2015)'
_diffrn_ambient_temperature 100.01
_diffrn_detector 'Bruker APEXII CCD area detector'
_diffrn_detector_type 'CCD area detector'
_diffrn_measured_fraction_theta_full 0.999
_diffrn_measured_fraction_theta_max 0.998
_diffrn_measurement_device 'kappa diffractometer'
_diffrn_measurement_device_type 'Bruker APEX-II CCD'
_diffrn_measurement_method '\f and \w scans'
_diffrn_radiation_monochromator graphite
_diffrn_radiation_probe x-ray
_diffrn_radiation_type MoK\a
_diffrn_radiation_wavelength 0.71073
_diffrn_reflns_av_R_equivalents 0.0439
_diffrn_reflns_av_unetI/netI 0.0227
_diffrn_reflns_Laue_measured_fraction_full 0.999
_diffrn_reflns_Laue_measured_fraction_max 0.998
_diffrn_reflns_limit_h_max 14
_diffrn_reflns_limit_h_min -14
_diffrn_reflns_limit_k_max 24
_diffrn_reflns_limit_k_min -24
_diffrn_reflns_limit_l_max 23
_diffrn_reflns_limit_l_min -23
_diffrn_reflns_number 69385
_diffrn_reflns_point_group_measured_fraction_full 0.999
_diffrn_reflns_point_group_measured_fraction_max 0.998
_diffrn_reflns_theta_full 25.242
_diffrn_reflns_theta_max 26.087
_diffrn_reflns_theta_min 2.332
_diffrn_source 'fine-focus sealed X-ray tube'
_diffrn_source_target Mo
_diffrn_source_type 'Siemens fine-focus sealed tube'
_diffrn_standards_number 0
_exptl_absorpt_coefficient_mu 0.540
_exptl_absorpt_correction_T_max 1.0000
_exptl_absorpt_correction_T_min 0.8905
_exptl_absorpt_correction_type integration
_exptl_absorpt_process_details
;
SADABS-2014/4 (Bruker,2014/4) was used for absorption correction.
wR2(int) was 0.0990 before and 0.0583 after correction.
The Ratio of minimum to maximum transmission is 0.8905.
The \l/2 correction factor is 0.00150.
;
_exptl_crystal_colour brown
_exptl_crystal_colour_primary brown
_exptl_crystal_density_diffrn 1.339
_exptl_crystal_description Prism
_exptl_crystal_F_000 1816
_exptl_crystal_preparation
; 
The data crystal was mounted using oil (Parantone-N, Exxon) to a 
0.3 mm cryo-loop (Hampton Research) with the (1 -2 3) scattering 
planes roughly normal to the spindle axis.  
;
_exptl_crystal_size_max 0.278
_exptl_crystal_size_mid 0.197
_exptl_crystal_size_min 0.06
_refine_diff_density_max 0.359
_refine_diff_density_min -0.448
_refine_diff_density_rms 0.059
_refine_ls_extinction_method none
_refine_ls_goodness_of_fit_ref 1.068
_refine_ls_hydrogen_treatment mixed
_refine_ls_matrix_type full
_refine_ls_number_parameters 547
_refine_ls_number_reflns 8563
_refine_ls_number_restraints 0
_refine_ls_restrained_S_all 1.068
_refine_ls_R_factor_all 0.0433
_refine_ls_R_factor_gt 0.0352
_refine_ls_shift/su_max 0.001
_refine_ls_shift/su_mean 0.000
_refine_ls_structure_factor_coef Fsqd
_refine_ls_weighting_details 'w=1/[\s^2^(Fo^2^)+(0.0302P)^2^+5.5087P] where P=(Fo^2^+2Fc^2^)/3'
_refine_ls_weighting_scheme calc
_refine_ls_wR_factor_gt 0.0828
_refine_ls_wR_factor_ref 0.0870
_reflns_Friedel_coverage 0.000
_reflns_number_gt 7525
_reflns_number_total 8563
_reflns_threshold_expression 'I > 2\s(I)'
_cod_data_source_file om6b00457_si_004.cif
_cod_data_source_block Co(SiH2Ph)(Ph2PC6H4NPhpy)(PPh3)
_cod_database_code 4088811
_shelxl_version_number 2014-3
_shelx_space_group_comment
;
The symmetry employed for this shelxl refinement is uniquely defined
by the following loop, which should always be used as a source of
symmetry information in preference to the above space-group names.
They are only intended as comments.
;
_shelx_estimated_absorpt_t_max 0.968
_shelx_estimated_absorpt_t_min 0.864
_olex2_refinement_description
;
1. Fixed Uiso
 At 1.2 times of:
  All C(H) groups, All Si(H,H) groups
2.a Aromatic/amide H refined with riding coordinates:
 C1(H1), C2(H2), C3(H3), C4(H4), C8(H8), C9(H9), C10(H10), C11(H11), C12(H12),
 C14(H14), C15(H15), C16(H16), C17(H17), C20(H20), C21(H21), C22(H22), C23(H23),
  C24(H24), C26(H26), C27(H27), C28(H28), C29(H29), C30(H30), C32(H32),
 C33(H33), C34(H34), C35(H35), C36(H36), C38(H38), C39(H39), C40(H40), C41(H41),
  C42(H42), C44(H44), C45(H45), C46(H46), C47(H47), C48(H48), C50(H50),
 C51(H51), C52(H52), C53(H53), C54(H54)
;
_olex2_submission_special_instructions 'No special instructions were received'

loop_
_space_group_symop_operation_xyz
'x, y, z'
'-x+1/2, y+1/2, -z+1/2'
'-x, -y, -z'
'x-1/2, -y-1/2, z-1/2'

loop_
_atom_site_label
_atom_site_type_symbol
_atom_site_fract_x
_atom_site_fract_y
_atom_site_fract_z
_atom_site_U_iso_or_equiv
_atom_site_adp_type
_atom_site_occupancy
_atom_site_site_symmetry_order
_atom_site_calc_flag
_atom_site_refinement_flags_posn
Co1 Co 0.55295(2) 0.78117(2) 0.33730(2) 0.01300(7) Uani 1 1 d .
P1 P 0.37272(4) 0.80481(3) 0.33791(3) 0.01325(11) Uani 1 1 d .
P2 P 0.61152(4) 0.76411(3) 0.44959(3) 0.01478(11) Uani 1 1 d .
Si1 Si 0.58893(5) 0.89359(3) 0.33063(3) 0.01673(12) Uani 1 1 d .
H1A H 0.505(2) 0.9383(11) 0.3511(12) 0.020 Uiso 1 1 d R
H1B H 0.686(2) 0.9169(12) 0.3738(12) 0.020 Uiso 1 1 d R
N1 N 0.69111(14) 0.75773(8) 0.29227(9) 0.0150(3) Uani 1 1 d .
N2 N 0.50067(14) 0.69686(8) 0.29458(8) 0.0134(3) Uani 1 1 d .
C1 C 0.79485(17) 0.79053(11) 0.29552(11) 0.0190(4) Uani 1 1 d .
H1 H 0.8005 0.8325 0.3203 0.023 Uiso 1 1 calc R
C2 C 0.89111(18) 0.76679(11) 0.26532(12) 0.0220(4) Uani 1 1 d .
H2 H 0.9607 0.7920 0.2690 0.026 Uiso 1 1 calc R
C3 C 0.88548(17) 0.70451(11) 0.22882(11) 0.0200(4) Uani 1 1 d .
H3 H 0.9508 0.6871 0.2071 0.024 Uiso 1 1 calc R
C4 C 0.78386(17) 0.66975(11) 0.22544(11) 0.0185(4) Uani 1 1 d .
H4 H 0.7784 0.6276 0.2010 0.022 Uiso 1 1 calc R
C5 C 0.68659(17) 0.69567(10) 0.25783(10) 0.0150(4) Uani 1 1 d .
C6 C 0.57771(17) 0.66335(10) 0.25705(10) 0.0152(4) Uani 1 1 d .
C7 C 0.55101(17) 0.60434(10) 0.20922(11) 0.0165(4) Uani 1 1 d .
C8 C 0.60191(18) 0.54134(11) 0.22125(12) 0.0229(5) Uani 1 1 d .
H8 H 0.6546 0.5348 0.2612 0.027 Uiso 1 1 calc R
C9 C 0.5760(2) 0.48783(12) 0.17497(14) 0.0306(5) Uani 1 1 d .
H9 H 0.6111 0.4449 0.1833 0.037 Uiso 1 1 calc R
C10 C 0.4991(2) 0.49696(13) 0.11680(13) 0.0330(6) Uani 1 1 d .
H10 H 0.4817 0.4603 0.0852 0.040 Uiso 1 1 calc R
C11 C 0.4477(2) 0.55920(13) 0.10473(12) 0.0293(5) Uani 1 1 d .
H11 H 0.3943 0.5652 0.0650 0.035 Uiso 1 1 calc R
C12 C 0.47364(18) 0.61312(11) 0.15018(11) 0.0220(5) Uani 1 1 d .
H12 H 0.4388 0.6561 0.1412 0.026 Uiso 1 1 calc R
C13 C 0.38836(16) 0.67157(10) 0.30569(10) 0.0143(4) Uani 1 1 d .
C14 C 0.35324(17) 0.60361(10) 0.30171(10) 0.0168(4) Uani 1 1 d .
H14 H 0.4056 0.5696 0.2884 0.020 Uiso 1 1 calc R
C15 C 0.24204(18) 0.58582(11) 0.31717(11) 0.0196(4) Uani 1 1 d .
H15 H 0.2194 0.5395 0.3151 0.023 Uiso 1 1 calc R
C16 C 0.16350(17) 0.63480(11) 0.33555(11) 0.0195(4) Uani 1 1 d .
H16 H 0.0869 0.6224 0.3446 0.023 Uiso 1 1 calc R
C17 C 0.19792(17) 0.70224(11) 0.34067(11) 0.0178(4) Uani 1 1 d .
H17 H 0.1446 0.7361 0.3530 0.021 Uiso 1 1 calc R
C18 C 0.31040(17) 0.72026(10) 0.32771(10) 0.0148(4) Uani 1 1 d .
C19 C 0.29946(17) 0.84900(10) 0.26214(10) 0.0162(4) Uani 1 1 d .
C20 C 0.35424(19) 0.84945(11) 0.19853(11) 0.0218(4) Uani 1 1 d .
H20 H 0.4289 0.8303 0.1968 0.026 Uiso 1 1 calc R
C21 C 0.3007(2) 0.87764(12) 0.13761(12) 0.0285(5) Uani 1 1 d .
H21 H 0.3393 0.8781 0.0947 0.034 Uiso 1 1 calc R
C22 C 0.1917(2) 0.90495(11) 0.13898(12) 0.0269(5) Uani 1 1 d .
H22 H 0.1549 0.9238 0.0971 0.032 Uiso 1 1 calc R
C23 C 0.1362(2) 0.90465(11) 0.20228(12) 0.0244(5) Uani 1 1 d .
H23 H 0.0613 0.9236 0.2036 0.029 Uiso 1 1 calc R
C24 C 0.18924(18) 0.87694(11) 0.26316(11) 0.0207(4) Uani 1 1 d .
H24 H 0.1505 0.8769 0.3061 0.025 Uiso 1 1 calc R
C25 C 0.30748(16) 0.84071(10) 0.41525(10) 0.0156(4) Uani 1 1 d .
C26 C 0.28974(17) 0.91064(11) 0.42151(11) 0.0185(4) Uani 1 1 d .
H26 H 0.3015 0.9397 0.3824 0.022 Uiso 1 1 calc R
C27 C 0.25487(18) 0.93777(11) 0.48505(11) 0.0221(5) Uani 1 1 d .
H27 H 0.2443 0.9853 0.4894 0.027 Uiso 1 1 calc R
C28 C 0.23558(18) 0.89573(12) 0.54172(11) 0.0242(5) Uani 1 1 d .
H28 H 0.2108 0.9143 0.5847 0.029 Uiso 1 1 calc R
C29 C 0.25244(18) 0.82657(11) 0.53587(11) 0.0211(4) Uani 1 1 d .
H29 H 0.2393 0.7978 0.5749 0.025 Uiso 1 1 calc R
C30 C 0.28846(16) 0.79906(11) 0.47315(11) 0.0177(4) Uani 1 1 d .
H30 H 0.3002 0.7515 0.4697 0.021 Uiso 1 1 calc R
C31 C 0.76617(17) 0.74277(11) 0.45850(10) 0.0170(4) Uani 1 1 d .
C32 C 0.80961(18) 0.67732(11) 0.45720(11) 0.0202(4) Uani 1 1 d .
H32 H 0.7584 0.6400 0.4508 0.024 Uiso 1 1 calc R
C33 C 0.92780(19) 0.66599(12) 0.46522(12) 0.0246(5) Uani 1 1 d .
H33 H 0.9566 0.6209 0.4646 0.029 Uiso 1 1 calc R
C34 C 1.00306(18) 0.71939(12) 0.47398(12) 0.0239(5) Uani 1 1 d .
H34 H 1.0834 0.7112 0.4807 0.029 Uiso 1 1 calc R
C35 C 0.96163(18) 0.78535(12) 0.47295(12) 0.0243(5) Uani 1 1 d .
H35 H 1.0135 0.8225 0.4777 0.029 Uiso 1 1 calc R
C36 C 0.84431(18) 0.79675(11) 0.46499(12) 0.0222(4) Uani 1 1 d .
H36 H 0.8162 0.8420 0.4639 0.027 Uiso 1 1 calc R
C37 C 0.61025(17) 0.82506(10) 0.52296(10) 0.0167(4) Uani 1 1 d .
C38 C 0.66915(18) 0.80987(12) 0.58852(11) 0.0229(5) Uani 1 1 d .
H38 H 0.7105 0.7685 0.5942 0.027 Uiso 1 1 calc R
C39 C 0.66715(18) 0.85449(12) 0.64434(11) 0.0232(5) Uani 1 1 d .
H39 H 0.7074 0.8438 0.6883 0.028 Uiso 1 1 calc R
C40 C 0.60679(18) 0.91508(11) 0.63699(11) 0.0223(5) Uani 1 1 d .
H40 H 0.6058 0.9458 0.6758 0.027 Uiso 1 1 calc R
C41 C 0.54822(19) 0.93049(11) 0.57298(11) 0.0219(4) Uani 1 1 d .
H41 H 0.5066 0.9718 0.5678 0.026 Uiso 1 1 calc R
C42 C 0.55014(17) 0.88561(10) 0.51602(11) 0.0183(4) Uani 1 1 d .
H42 H 0.5100 0.8966 0.4721 0.022 Uiso 1 1 calc R
C43 C 0.53927(17) 0.69098(11) 0.48840(11) 0.0197(4) Uani 1 1 d .
C44 C 0.48085(18) 0.69583(12) 0.55077(12) 0.0254(5) Uani 1 1 d .
H44 H 0.4860 0.7364 0.5780 0.030 Uiso 1 1 calc R
C45 C 0.4153(2) 0.64213(14) 0.57348(14) 0.0331(6) Uani 1 1 d .
H45 H 0.3761 0.6461 0.6160 0.040 Uiso 1 1 calc R
C46 C 0.4072(2) 0.58324(13) 0.53452(14) 0.0355(6) Uani 1 1 d .
H46 H 0.3624 0.5465 0.5501 0.043 Uiso 1 1 calc R
C47 C 0.4643(2) 0.57761(12) 0.47272(13) 0.0313(5) Uani 1 1 d .
H47 H 0.4586 0.5369 0.4458 0.038 Uiso 1 1 calc R
C48 C 0.53011(19) 0.63101(11) 0.44964(12) 0.0240(5) Uani 1 1 d .
H48 H 0.5691 0.6266 0.4071 0.029 Uiso 1 1 calc R
C49 C 0.61284(17) 0.92881(11) 0.23838(11) 0.0187(4) Uani 1 1 d .
C50 C 0.63310(19) 0.88917(12) 0.17869(12) 0.0243(5) Uani 1 1 d .
H50 H 0.6404 0.8414 0.1839 0.029 Uiso 1 1 calc R
C51 C 0.6428(2) 0.91813(12) 0.11215(12) 0.0275(5) Uani 1 1 d .
H51 H 0.6544 0.8901 0.0723 0.033 Uiso 1 1 calc R
C52 C 0.6354(2) 0.98765(13) 0.10381(13) 0.0294(5) Uani 1 1 d .
H52 H 0.6427 1.0075 0.0584 0.035 Uiso 1 1 calc R
C53 C 0.61739(19) 1.02833(12) 0.16203(12) 0.0263(5) Uani 1 1 d .
H53 H 0.6138 1.0762 0.1569 0.032 Uiso 1 1 calc R
C54 C 0.60454(18) 0.99859(11) 0.22789(12) 0.0219(4) Uani 1 1 d .
H54 H 0.5896 1.0268 0.2671 0.026 Uiso 1 1 calc R

loop_
_atom_site_aniso_label
_atom_site_aniso_U_11
_atom_site_aniso_U_22
_atom_site_aniso_U_33
_atom_site_aniso_U_23
_atom_site_aniso_U_13
_atom_site_aniso_U_12
Co1 0.01047(13) 0.01428(14) 0.01452(13) -0.00271(10) 0.00290(10) -0.00089(10)
P1 0.0113(2) 0.0148(2) 0.0138(2) -0.00219(19) 0.00238(18) 0.00010(18)
P2 0.0123(2) 0.0170(3) 0.0151(2) -0.00119(19) 0.00157(19) -0.00049(19)
Si1 0.0166(3) 0.0160(3) 0.0179(3) -0.0025(2) 0.0039(2) -0.0024(2)
N1 0.0128(8) 0.0176(8) 0.0147(8) -0.0010(7) 0.0021(6) -0.0008(6)
N2 0.0106(8) 0.0152(8) 0.0145(8) -0.0013(6) 0.0017(6) -0.0001(6)
C1 0.0154(10) 0.0210(10) 0.0208(10) -0.0022(8) 0.0031(8) -0.0030(8)
C2 0.0132(10) 0.0272(12) 0.0256(11) 0.0005(9) 0.0026(8) -0.0043(8)
C3 0.0127(10) 0.0267(11) 0.0212(10) -0.0011(9) 0.0061(8) 0.0031(8)
C4 0.0170(10) 0.0221(10) 0.0168(10) -0.0021(8) 0.0030(8) 0.0026(8)
C5 0.0138(9) 0.0188(10) 0.0125(9) 0.0001(8) 0.0005(7) 0.0024(8)
C6 0.0141(9) 0.0176(10) 0.0140(9) -0.0008(8) 0.0026(7) 0.0015(8)
C7 0.0129(9) 0.0195(10) 0.0177(10) -0.0043(8) 0.0051(8) -0.0021(8)
C8 0.0148(10) 0.0238(11) 0.0305(12) -0.0029(9) 0.0047(9) 0.0006(8)
C9 0.0227(12) 0.0193(11) 0.0517(16) -0.0077(10) 0.0159(11) 0.0015(9)
C10 0.0290(13) 0.0373(14) 0.0335(13) -0.0180(11) 0.0085(10) -0.0144(11)
C11 0.0268(12) 0.0374(14) 0.0237(12) -0.0112(10) 0.0017(9) -0.0097(10)
C12 0.0208(11) 0.0260(11) 0.0194(10) -0.0036(9) 0.0031(8) -0.0025(9)
C13 0.0122(9) 0.0185(10) 0.0123(9) 0.0002(7) 0.0009(7) -0.0011(7)
C14 0.0167(10) 0.0182(10) 0.0156(10) -0.0001(8) 0.0016(8) 0.0003(8)
C15 0.0204(11) 0.0182(10) 0.0201(10) 0.0002(8) 0.0014(8) -0.0051(8)
C16 0.0123(9) 0.0274(11) 0.0190(10) -0.0007(8) 0.0030(8) -0.0060(8)
C17 0.0140(10) 0.0218(11) 0.0180(10) -0.0011(8) 0.0028(8) 0.0010(8)
C18 0.0138(9) 0.0177(10) 0.0129(9) -0.0017(8) 0.0011(7) -0.0012(8)
C19 0.0188(10) 0.0139(9) 0.0158(10) -0.0015(8) 0.0004(8) -0.0026(8)
C20 0.0216(11) 0.0254(11) 0.0185(10) -0.0019(9) 0.0032(8) -0.0016(9)
C21 0.0340(13) 0.0345(13) 0.0172(11) -0.0015(9) 0.0027(9) -0.0066(10)
C22 0.0352(13) 0.0236(11) 0.0207(11) 0.0023(9) -0.0077(9) -0.0030(10)
C23 0.0251(12) 0.0214(11) 0.0261(12) -0.0018(9) -0.0039(9) 0.0037(9)
C24 0.0192(11) 0.0228(11) 0.0199(10) -0.0029(8) 0.0001(8) 0.0017(8)
C25 0.0092(9) 0.0224(10) 0.0151(9) -0.0031(8) -0.0003(7) 0.0014(8)
C26 0.0139(10) 0.0211(10) 0.0204(10) -0.0022(8) -0.0001(8) 0.0028(8)
C27 0.0180(10) 0.0232(11) 0.0249(11) -0.0068(9) -0.0012(9) 0.0072(9)
C28 0.0184(11) 0.0371(13) 0.0173(10) -0.0080(9) 0.0018(8) 0.0066(9)
C29 0.0152(10) 0.0313(12) 0.0168(10) -0.0006(9) 0.0006(8) -0.0006(9)
C30 0.0111(9) 0.0236(11) 0.0182(10) -0.0017(8) 0.0003(8) 0.0002(8)
C31 0.0145(10) 0.0230(10) 0.0133(9) -0.0020(8) 0.0005(8) 0.0009(8)
C32 0.0183(10) 0.0203(10) 0.0221(11) -0.0017(8) 0.0026(8) -0.0005(8)
C33 0.0236(11) 0.0255(11) 0.0250(11) -0.0008(9) 0.0055(9) 0.0073(9)
C34 0.0133(10) 0.0361(13) 0.0226(11) -0.0004(9) 0.0024(8) 0.0032(9)
C35 0.0152(10) 0.0319(12) 0.0257(11) -0.0020(9) 0.0009(9) -0.0062(9)
C36 0.0175(10) 0.0210(11) 0.0279(12) -0.0013(9) 0.0015(9) -0.0008(8)
C37 0.0130(9) 0.0232(10) 0.0142(9) -0.0033(8) 0.0023(8) -0.0003(8)
C38 0.0187(11) 0.0286(12) 0.0214(11) -0.0003(9) 0.0011(8) 0.0059(9)
C39 0.0161(10) 0.0382(13) 0.0152(10) -0.0010(9) -0.0005(8) -0.0003(9)
C40 0.0213(11) 0.0295(12) 0.0165(10) -0.0054(9) 0.0038(8) -0.0049(9)
C41 0.0224(11) 0.0208(11) 0.0224(11) -0.0037(9) 0.0008(9) 0.0016(9)
C42 0.0154(10) 0.0225(11) 0.0170(10) -0.0005(8) 0.0013(8) -0.0023(8)
C43 0.0126(10) 0.0237(11) 0.0226(11) 0.0064(9) -0.0015(8) -0.0006(8)
C44 0.0181(11) 0.0305(12) 0.0279(12) 0.0059(10) 0.0027(9) 0.0015(9)
C45 0.0230(12) 0.0430(15) 0.0341(13) 0.0118(11) 0.0077(10) -0.0012(11)
C46 0.0278(13) 0.0336(14) 0.0452(15) 0.0152(12) 0.0030(11) -0.0089(11)
C47 0.0326(13) 0.0252(12) 0.0351(13) 0.0053(10) -0.0057(10) -0.0068(10)
C48 0.0251(11) 0.0236(11) 0.0222(11) 0.0055(9) -0.0052(9) -0.0046(9)
C49 0.0143(10) 0.0207(10) 0.0216(10) 0.0001(8) 0.0034(8) -0.0015(8)
C50 0.0240(11) 0.0225(11) 0.0270(12) 0.0001(9) 0.0056(9) -0.0003(9)
C51 0.0277(12) 0.0322(13) 0.0232(11) -0.0030(10) 0.0052(9) 0.0024(10)
C52 0.0283(12) 0.0354(13) 0.0249(12) 0.0082(10) 0.0051(10) 0.0057(10)
C53 0.0233(11) 0.0239(11) 0.0316(12) 0.0063(9) 0.0019(9) 0.0045(9)
C54 0.0164(10) 0.0221(11) 0.0275(11) -0.0001(9) 0.0051(9) 0.0008(8)

loop_
_atom_type_symbol
_atom_type_description
_atom_type_scat_dispersion_real
_atom_type_scat_dispersion_imag
_atom_type_scat_source
C C 0.0033 0.0016 'International Tables Vol C Tables 4.2.6.8 and 6.1.1.4'
H H 0.0000 0.0000 'International Tables Vol C Tables 4.2.6.8 and 6.1.1.4'
N N 0.0061 0.0033 'International Tables Vol C Tables 4.2.6.8 and 6.1.1.4'
Si Si 0.0817 0.0704 'International Tables Vol C Tables 4.2.6.8 and 6.1.1.4'
P P 0.1023 0.0942 'International Tables Vol C Tables 4.2.6.8 and 6.1.1.4'
Co Co 0.3494 0.9721 'International Tables Vol C Tables 4.2.6.8 and 6.1.1.4'

loop_
_exptl_crystal_face_index_h
_exptl_crystal_face_index_k
_exptl_crystal_face_index_l
_exptl_crystal_face_perp_dist
0.00 1.00 0.00 0.0300
0.00 -1.00 0.00 0.0050
0.00 0.00 1.00 0.0810
0.00 0.00 -1.00 0.0960
1.00 0.00 -1.00 0.0890
-1.00 0.00 1.00 0.0970
-1.00 0.00 0.00 0.1050
1.00 0.00 -2.00 0.0880

loop_
_geom_angle_atom_site_label_1
_geom_angle_atom_site_label_2
_geom_angle_atom_site_label_3
_geom_angle
P1 Co1 P2 105.72(2)
P1 Co1 Si1 88.38(2)
P2 Co1 Si1 98.94(2)
N1 Co1 P1 153.98(5)
N1 Co1 P2 99.78(5)
N1 Co1 Si1 92.78(5)
N1 Co1 N2 81.90(7)
N2 Co1 P1 84.64(5)
N2 Co1 P2 109.83(5)
N2 Co1 Si1 151.22(5)
C18 P1 Co1 100.54(7)
C18 P1 C19 100.92(9)
C18 P1 C25 104.83(9)
C19 P1 Co1 120.30(7)
C25 P1 Co1 122.85(7)
C25 P1 C19 103.91(9)
C31 P2 Co1 111.28(6)
C37 P2 Co1 127.34(7)
C37 P2 C31 97.74(9)
C37 P2 C43 100.86(10)
C43 P2 Co1 112.22(7)
C43 P2 C31 104.58(9)
Co1 Si1 H1A 118.1(9)
Co1 Si1 H1B 115.3(9)
H1A Si1 H1B 100.7(13)
C49 Si1 Co1 116.45(7)
C49 Si1 H1A 99.6(9)
C49 Si1 H1B 104.2(9)
C1 N1 Co1 128.86(14)
C1 N1 C5 116.52(17)
C5 N1 Co1 114.30(13)
C6 N2 Co1 116.00(13)
C6 N2 C13 123.41(16)
C13 N2 Co1 120.53(12)
N1 C1 H1 117.9
N1 C1 C2 124.21(19)
C2 C1 H1 117.9
C1 C2 H2 120.4
C1 C2 C3 119.13(19)
C3 C2 H2 120.4
C2 C3 H3 120.8
C4 C3 C2 118.36(19)
C4 C3 H3 120.8
C3 C4 H4 119.6
C3 C4 C5 120.85(19)
C5 C4 H4 119.6
N1 C5 C4 120.90(18)
N1 C5 C6 114.20(17)
C4 C5 C6 124.88(18)
N2 C6 C5 113.40(17)
N2 C6 C7 125.33(17)
C5 C6 C7 120.60(17)
C8 C7 C6 121.88(19)
C8 C7 C12 119.18(19)
C12 C7 C6 118.93(18)
C7 C8 H8 119.9
C7 C8 C9 120.2(2)
C9 C8 H8 119.9
C8 C9 H9 119.9
C10 C9 C8 120.2(2)
C10 C9 H9 119.9
C9 C10 H10 120.0
C11 C10 C9 120.0(2)
C11 C10 H10 120.0
C10 C11 H11 119.8
C10 C11 C12 120.4(2)
C12 C11 H11 119.8
C7 C12 H12 120.0
C11 C12 C7 120.1(2)
C11 C12 H12 120.0
C14 C13 N2 126.38(17)
C18 C13 N2 114.84(17)
C18 C13 C14 118.61(18)
C13 C14 H14 119.9
C15 C14 C13 120.17(19)
C15 C14 H14 119.9
C14 C15 H15 119.6
C16 C15 C14 120.86(19)
C16 C15 H15 119.6
C15 C16 H16 120.3
C15 C16 C17 119.43(19)
C17 C16 H16 120.3
C16 C17 H17 119.9
C16 C17 C18 120.11(19)
C18 C17 H17 119.9
C13 C18 P1 113.39(14)
C17 C18 P1 125.93(15)
C17 C18 C13 120.68(18)
C20 C19 P1 117.20(16)
C20 C19 C24 118.64(19)
C24 C19 P1 123.95(16)
C19 C20 H20 119.7
C21 C20 C19 120.6(2)
C21 C20 H20 119.7
C20 C21 H21 119.8
C22 C21 C20 120.5(2)
C22 C21 H21 119.8
C21 C22 H22 120.3
C21 C22 C23 119.4(2)
C23 C22 H22 120.3
C22 C23 H23 119.8
C24 C23 C22 120.4(2)
C24 C23 H23 119.8
C19 C24 H24 119.7
C23 C24 C19 120.5(2)
C23 C24 H24 119.7
C26 C25 P1 121.29(16)
C30 C25 P1 119.34(15)
C30 C25 C26 118.86(18)
C25 C26 H26 119.9
C27 C26 C25 120.2(2)
C27 C26 H26 119.9
C26 C27 H27 119.9
C28 C27 C26 120.2(2)
C28 C27 H27 119.9
C27 C28 H28 120.0
C27 C28 C29 120.0(2)
C29 C28 H28 120.0
C28 C29 H29 119.8
C28 C29 C30 120.3(2)
C30 C29 H29 119.8
C25 C30 H30 119.8
C29 C30 C25 120.5(2)
C29 C30 H30 119.8
C32 C31 P2 124.40(16)
C32 C31 C36 118.26(19)
C36 C31 P2 117.31(16)
C31 C32 H32 119.8
C31 C32 C33 120.4(2)
C33 C32 H32 119.8
C32 C33 H33 119.7
C34 C33 C32 120.6(2)
C34 C33 H33 119.7
C33 C34 H34 120.0
C33 C34 C35 119.9(2)
C35 C34 H34 120.0
C34 C35 H35 120.2
C36 C35 C34 119.6(2)
C36 C35 H35 120.2
C31 C36 H36 119.4
C35 C36 C31 121.2(2)
C35 C36 H36 119.4
C38 C37 P2 119.76(16)
C42 C37 P2 121.44(15)
C42 C37 C38 118.78(19)
C37 C38 H38 119.8
C39 C38 C37 120.4(2)
C39 C38 H38 119.8
C38 C39 H39 119.7
C38 C39 C40 120.5(2)
C40 C39 H39 119.7
C39 C40 H40 120.2
C41 C40 C39 119.7(2)
C41 C40 H40 120.2
C40 C41 H41 119.9
C40 C41 C42 120.2(2)
C42 C41 H41 119.9
C37 C42 C41 120.47(19)
C37 C42 H42 119.8
C41 C42 H42 119.8
C44 C43 P2 122.55(17)
C48 C43 P2 118.60(16)
C48 C43 C44 118.3(2)
C43 C44 H44 119.6
C45 C44 C43 120.8(2)
C45 C44 H44 119.6
C44 C45 H45 120.0
C46 C45 C44 120.1(2)
C46 C45 H45 120.0
C45 C46 H46 120.1
C45 C46 C47 119.8(2)
C47 C46 H46 120.1
C46 C47 H47 119.8
C46 C47 C48 120.5(2)
C48 C47 H47 119.8
C43 C48 H48 119.8
C47 C48 C43 120.4(2)
C47 C48 H48 119.8
C50 C49 Si1 124.71(16)
C54 C49 Si1 118.43(16)
C54 C49 C50 116.8(2)
C49 C50 H50 119.3
C51 C50 C49 121.5(2)
C51 C50 H50 119.3
C50 C51 H51 119.9
C52 C51 C50 120.2(2)
C52 C51 H51 119.9
C51 C52 H52 120.1
C51 C52 C53 119.7(2)
C53 C52 H52 120.1
C52 C53 H53 120.2
C52 C53 C54 119.5(2)
C54 C53 H53 120.2
C49 C54 H54 118.9
C53 C54 C49 122.3(2)
C53 C54 H54 118.9

loop_
_geom_bond_atom_site_label_1
_geom_bond_atom_site_label_2
_geom_bond_distance
Co1 P1 2.1498(6)
Co1 P2 2.2086(6)
Co1 Si1 2.2614(6)
Co1 N1 1.9211(16)
Co1 N2 1.9295(16)
P1 C18 1.824(2)
P1 C19 1.837(2)
P1 C25 1.828(2)
P2 C31 1.846(2)
P2 C37 1.833(2)
P2 C43 1.844(2)
Si1 H1A 1.39(2)
Si1 H1B 1.43(2)
Si1 C49 1.909(2)
N1 C1 1.368(3)
N1 C5 1.385(3)
N2 C6 1.349(2)
N2 C13 1.427(2)
C1 H1 0.9500
C1 C2 1.371(3)
C2 H2 0.9500
C2 C3 1.407(3)
C3 H3 0.9500
C3 C4 1.365(3)
C4 H4 0.9500
C4 C5 1.415(3)
C5 C6 1.418(3)
C6 C7 1.493(3)
C7 C8 1.389(3)
C7 C12 1.398(3)
C8 H8 0.9500
C8 C9 1.390(3)
C9 H9 0.9500
C9 C10 1.383(4)
C10 H10 0.9500
C10 C11 1.378(4)
C11 H11 0.9500
C11 C12 1.387(3)
C12 H12 0.9500
C13 C14 1.402(3)
C13 C18 1.402(3)
C14 H14 0.9500
C14 C15 1.389(3)
C15 H15 0.9500
C15 C16 1.389(3)
C16 H16 0.9500
C16 C17 1.391(3)
C17 H17 0.9500
C17 C18 1.393(3)
C19 C20 1.393(3)
C19 C24 1.398(3)
C20 H20 0.9500
C20 C21 1.388(3)
C21 H21 0.9500
C21 C22 1.379(3)
C22 H22 0.9500
C22 C23 1.392(3)
C23 H23 0.9500
C23 C24 1.382(3)
C24 H24 0.9500
C25 C26 1.401(3)
C25 C30 1.395(3)
C26 H26 0.9500
C26 C27 1.395(3)
C27 H27 0.9500
C27 C28 1.382(3)
C28 H28 0.9500
C28 C29 1.384(3)
C29 H29 0.9500
C29 C30 1.389(3)
C30 H30 0.9500
C31 C32 1.387(3)
C31 C36 1.401(3)
C32 H32 0.9500
C32 C33 1.393(3)
C33 H33 0.9500
C33 C34 1.373(3)
C34 H34 0.9500
C34 C35 1.387(3)
C35 H35 0.9500
C35 C36 1.383(3)
C36 H36 0.9500
C37 C38 1.408(3)
C37 C42 1.386(3)
C38 H38 0.9500
C38 C39 1.373(3)
C39 H39 0.9500
C39 C40 1.389(3)
C40 H40 0.9500
C40 C41 1.382(3)
C41 H41 0.9500
C41 C42 1.393(3)
C42 H42 0.9500
C43 C44 1.398(3)
C43 C48 1.391(3)
C44 H44 0.9500
C44 C45 1.388(3)
C45 H45 0.9500
C45 C46 1.374(4)
C46 H46 0.9500
C46 C47 1.381(4)
C47 H47 0.9500
C47 C48 1.388(3)
C48 H48 0.9500
C49 C50 1.402(3)
C49 C54 1.393(3)
C50 H50 0.9500
C50 C51 1.389(3)
C51 H51 0.9500
C51 C52 1.382(3)
C52 H52 0.9500
C52 C53 1.386(3)
C53 H53 0.9500
C53 C54 1.389(3)
C54 H54 0.9500
